data_7237161
loop_
_publ_author_name
'Freeman, Matthew B.'
'Wang, Le'
'Jones, Daniel S.'
'Bejger, Christopher M.'

_publ_section_title
;
 A cobalt sulfide cluster-based catholyte for aqueous flow battery
 applications
;
_journal_issue 44
_journal_name_full 'Journal of Materials Chemistry A'
_journal_page_first 21927
_journal_paper_doi 10.1039/C8TA05788E
_journal_volume 6
_journal_year 2018
_chemical_formula_moiety 'C36 H76 Co6 N18 P6 S8, 4(Cl)'
_chemical_formula_sum 'C36 H76 Cl4 Co6 N18 P6 S8'
_chemical_formula_weight 1750.80
_space_group_crystal_system orthorhombic
_space_group_IT_number 64
_space_group_name_Hall '-C 2ac 2'
_space_group_name_H-M_alt 'C m c e'
_symmetry_Int_Tables_number 64
_atom_sites_solution_primary direct
_audit_creation_date 2018-06-10
_audit_creation_method
;
Olex2 1.2
(compiled 2017.03.28 svn.r3405 for OlexSys, GUI svn.r5337)
;
_audit_update_record
;
2018-06-10 deposited with the CCDC.
2018-10-02 downloaded from the CCDC.
;
_cell_angle_alpha 90
_cell_angle_beta 90
_cell_angle_gamma 90
_cell_formula_units_Z 4
_cell_length_a 23.1218(19)
_cell_length_b 10.7247(9)
_cell_length_c 24.0502(17)
_cell_measurement_reflns_used 230
_cell_measurement_temperature 100(2)
_cell_measurement_theta_max 25.00
_cell_measurement_theta_min 3.29
_cell_volume 5963.8(8)
_computing_molecular_graphics 'Olex2 (Dolomanov et al., 2009)'
_computing_publication_material 'Olex2 (Dolomanov et al., 2009)'
_computing_structure_refinement 'olex2.refine (Bourhis et al., 2015)'
_computing_structure_solution 'SIR2004 (Burla et al., 2007)'
_diffrn_ambient_temperature 100(2)
_diffrn_measured_fraction_theta_full 0.9970
_diffrn_measured_fraction_theta_max 0.9970
_diffrn_measurement_device_type 'Angilent Gemini Diffractometor'
_diffrn_radiation_type 'Mo K\a'
_diffrn_radiation_wavelength 0.71073
_diffrn_reflns_av_R_equivalents 0.0733
_diffrn_reflns_av_unetI/netI 0.0932
_diffrn_reflns_limit_h_max 21
_diffrn_reflns_limit_h_min -29
_diffrn_reflns_limit_k_max 14
_diffrn_reflns_limit_k_min -9
_diffrn_reflns_limit_l_max 31
_diffrn_reflns_limit_l_min -31
_diffrn_reflns_number 10020
_diffrn_reflns_theta_full 24.9998
_diffrn_reflns_theta_max 25.00
_diffrn_reflns_theta_min 3.29
_exptl_absorpt_coefficient_mu 2.301
_exptl_crystal_colour black
_exptl_crystal_colour_lustre opaque
_exptl_crystal_colour_modifier dark
_exptl_crystal_colour_primary black
_exptl_crystal_density_diffrn 1.8875
_exptl_crystal_description prism
_exptl_crystal_F_000 3465.7419
_refine_diff_density_max 1.0851
_refine_diff_density_min -1.1790
_refine_diff_density_rms 0.2534
_refine_ls_d_res_high 0.8409
_refine_ls_d_res_low 6.1869
_refine_ls_goodness_of_fit_ref 1.0052
_refine_ls_hydrogen_treatment constr
_refine_ls_matrix_type full
_refine_ls_number_constraints 30
_refine_ls_number_parameters 187
_refine_ls_number_reflns 2694
_refine_ls_number_restraints 0
_refine_ls_restrained_S_all 1.0052
_refine_ls_R_factor_all 0.0753
_refine_ls_R_factor_gt 0.0492
_refine_ls_shift/su_max 0.0000
_refine_ls_shift/su_mean 0.0000
_refine_ls_structure_factor_coef Fsqd
_refine_ls_weighting_details 'w=1/[\s^2^(Fo^2^)+(0.0572P)^2^] where P=(Fo^2^+2Fc^2^)/3'
_refine_ls_weighting_scheme calc
_refine_ls_wR_factor_gt 0.1025
_refine_ls_wR_factor_ref 0.1136
_reflns_Friedel_coverage 0.0
_reflns_limit_h_max 27
_reflns_limit_h_min 0
_reflns_limit_k_max 12
_reflns_limit_k_min 0
_reflns_limit_l_max 28
_reflns_limit_l_min 0
_reflns_number_gt 2027
_reflns_number_total 2694
_reflns_threshold_expression I>=2u(I)
_cod_data_source_file c8ta05788e2.cif
_cod_data_source_block UNCC_Co6S8_PTA6
_cod_database_code 7237161
_olex2_refinement_description
;
1. Fixed Uiso
 At 1.2 times of:
  All C(H,H) groups, All N(H) groups
2. Others
 Fixed Sof: H11a(0.5) H11b(0.5)
3.a Ternary CH refined with riding coordinates:
 N23(H23)
3.b Secondary CH2 refined with riding coordinates:
 C24(H24a,H24b), C23(H23a,H23b), C22(H22a,H22b), C13(H13a,H13b), C14(H14a,
 H14b), C21(H21a,H21b), C11(H11a,H11b), C25(H25a,H25b), C26(H26a,H26b),
 C12(H12a,H12b)
;
_olex2_submission_special_instructions 'No special instructions were received'

loop_
_space_group_symop_id
_space_group_symop_operation_xyz
1 x,y,z
2 x,-y,-z
3 -x+1/2,y,-z+1/2
4 -x+1/2,-y,z+1/2
5 -x,-y,-z
6 -x,y,z
7 x-1/2,-y,z-1/2
8 x-1/2,y,-z-1/2
9 x+1/2,y+1/2,z
10 x+1/2,-y+1/2,-z
11 -x+1,y+1/2,-z+1/2
12 -x+1,-y+1/2,z+1/2
13 -x+1/2,-y+1/2,-z
14 -x+1/2,y+1/2,z
15 x,-y+1/2,z-1/2
16 x,y+1/2,-z-1/2

loop_
_atom_site_label
_atom_site_type_symbol
_atom_site_fract_x
_atom_site_fract_y
_atom_site_fract_z
_atom_site_U_iso_or_equiv
_atom_site_adp_type
_atom_site_occupancy
_atom_site_site_symmetry_order
_atom_site_refinement_flags_posn
_atom_site_refinement_flags_adp
_atom_site_refinement_flags_occupancy
Co2 Co 0.05981(3) 0.09120(6) 0.45848(3) 0.0115(2) Uani 1.000000 1 . . .
Co1 Co 0.0 0.12982(9) 0.55615(4) 0.0117(3) Uani 1.000000 2 S T P
P1 P 0.0 0.26798(18) 0.61753(7) 0.0130(4) Uani 1.000000 2 S T P
S1 S 0.0 0.24852(17) 0.47946(7) 0.0126(4) Uani 1.000000 2 S T P
S2 S 0.09424(5) 0.10324(12) 0.54491(5) 0.0129(3) Uani 1.000000 1 . . .
S3 S 0.0 0.03976(17) 0.38993(7) 0.0129(4) Uani 1.000000 2 S T P
Cl1 Cl 0.15533(6) -0.10838(13) 0.29109(5) 0.0246(4) Uani 1.000000 1 . . .
P2 P 0.12758(6) 0.18107(13) 0.41817(5) 0.0141(3) Uani 1.000000 1 . . .
N11 N 0.0 0.3315(6) 0.7280(2) 0.0209(15) Uani 1.000000 2 S T P
N21 N 0.20573(18) 0.3734(4) 0.41161(18) 0.0184(10) Uani 1.000000 1 . . .
C24 C 0.1891(2) 0.4031(5) 0.3557(2) 0.0210(13) Uani 1.000000 1 . . .
H24a H 0.1563(2) 0.4596(5) 0.3565(2) 0.0252(15) Uiso 1.000000 1 R . .
H24b H 0.2208(2) 0.4452(5) 0.3372(2) 0.0252(15) Uiso 1.000000 1 R . .
N22 N 0.24012(18) 0.1688(4) 0.38092(19) 0.0215(11) Uani 1.000000 1 . . .
C23 C 0.1186(2) 0.2264(5) 0.3454(2) 0.0208(13) Uani 1.000000 1 . . .
H23a H 0.1095(2) 0.1533(5) 0.3233(2) 0.0250(16) Uiso 1.000000 1 R . .
H23b H 0.0865(2) 0.2843(5) 0.3422(2) 0.0250(16) Uiso 1.000000 1 R . .
C22 C 0.1957(2) 0.0958(5) 0.4101(2) 0.0196(13) Uani 1.000000 1 . . .
H22a H 0.2101(2) 0.0729(5) 0.4466(2) 0.0235(15) Uiso 1.000000 1 R . .
H22b H 0.1884(2) 0.0196(5) 0.3896(2) 0.0235(15) Uiso 1.000000 1 R . .
C13 C 0.0511(2) 0.4085(5) 0.7191(2) 0.0249(14) Uani 1.000000 1 . . .
H13a H 0.0526(2) 0.4714(5) 0.7480(2) 0.0299(16) Uiso 1.000000 1 R . .
H13b H 0.0852(2) 0.3565(5) 0.7228(2) 0.0299(16) Uiso 1.000000 1 R . .
C14 C 0.0 0.5430(7) 0.6575(3) 0.0229(19) Uani 1.000000 2 S T P
H14a H 0.0 0.6106(7) 0.6843(3) 0.027(2) Uiso 1.000000 2 RS T P
H14b H 0.0 0.5798(7) 0.6207(3) 0.027(2) Uiso 1.000000 2 RS T P
N23 N 0.17291(19) 0.2869(4) 0.32305(18) 0.0219(11) Uani 1.000000 1 . . .
C21 C 0.1562(2) 0.3292(5) 0.4446(2) 0.0193(13) Uani 1.000000 1 . . .
H21a H 0.1258(2) 0.3917(5) 0.4437(2) 0.0231(15) Uiso 1.000000 1 R . .
H21b H 0.1681(2) 0.3186(5) 0.4830(2) 0.0231(15) Uiso 1.000000 1 R . .
C11 C 0.0 0.2219(7) 0.6905(3) 0.0194(18) Uani 1.000000 2 S T P
H11a H -0.0339264078226 0.1715(7) 0.6980(3) 0.023(2) Uiso 0.500000 1 R . .
H11b H 0.0339264078226 0.1715(7) 0.6980(3) 0.023(2) Uiso 0.500000 1 R . .
C25 C 0.2232(2) 0.1976(5) 0.3248(2) 0.0214(13) Uani 1.000000 1 . . .
H25a H 0.2558(2) 0.2341(5) 0.3053(2) 0.0257(16) Uiso 1.000000 1 R . .
H25b H 0.2127(2) 0.1212(5) 0.3057(2) 0.0257(16) Uiso 1.000000 1 R . .
C26 C 0.2530(2) 0.2832(5) 0.4102(2) 0.0238(13) Uani 1.000000 1 . . .
H26a H 0.2863(2) 0.3221(5) 0.3929(2) 0.0286(16) Uiso 1.000000 1 R . .
H26b H 0.2637(2) 0.2627(5) 0.4482(2) 0.0286(16) Uiso 1.000000 1 R . .
N12 N 0.05312(19) 0.4713(4) 0.66442(18) 0.0203(10) Uani 1.000000 1 . . .
C12 C 0.0602(2) 0.3797(5) 0.6192(2) 0.0191(12) Uani 1.000000 1 . . .
H12a H 0.0962(2) 0.3349(5) 0.6243(2) 0.0229(15) Uiso 1.000000 1 R . .
H12b H 0.0622(2) 0.4231(5) 0.5839(2) 0.0229(15) Uiso 1.000000 1 R . .
H23 H 0.16659(19) 0.3092(4) 0.28704(18) 0.0262(13) Uiso 1.000000 1 R . .

loop_
_atom_site_aniso_label
_atom_site_aniso_U_11
_atom_site_aniso_U_22
_atom_site_aniso_U_33
_atom_site_aniso_U_12
_atom_site_aniso_U_13
_atom_site_aniso_U_23
Co2 0.0123(4) 0.0133(4) 0.0089(4) -0.0004(3) 0.0009(3) 0.0007(3)
Co1 0.0148(5) 0.0124(5) 0.0079(5) -0.000000 -0.000000 -0.0006(4)
P1 0.0173(11) 0.0131(10) 0.0086(9) -0.000000 -0.000000 -0.0006(8)
S1 0.0144(10) 0.0127(9) 0.0105(9) -0.000000 -0.000000 0.0007(7)
S2 0.0130(7) 0.0150(6) 0.0108(6) -0.0013(6) -0.0016(5) 0.0013(5)
S3 0.0153(10) 0.0144(9) 0.0092(8) -0.000000 -0.000000 0.0008(8)
Cl1 0.0252(8) 0.0309(8) 0.0177(7) 0.0060(7) -0.0046(6) -0.0042(6)
P2 0.0154(7) 0.0159(7) 0.0111(7) -0.0024(6) 0.0014(5) 0.0021(6)
N11 0.029(4) 0.021(4) 0.013(3) -0.000000 -0.000000 -0.003(3)
N21 0.015(2) 0.021(3) 0.019(2) -0.003(2) -0.0046(18) -0.002(2)
C24 0.020(3) 0.016(3) 0.027(3) -0.004(3) 0.002(2) 0.003(3)
N22 0.015(2) 0.024(3) 0.026(3) -0.003(2) 0.007(2) 0.004(2)
C23 0.020(3) 0.025(3) 0.017(3) -0.003(3) -0.000(2) 0.001(2)
C22 0.018(3) 0.025(3) 0.016(3) 0.001(3) 0.004(2) -0.003(3)
C13 0.029(3) 0.026(3) 0.020(3) 0.005(3) -0.010(2) -0.008(3)
C14 0.033(5) 0.008(4) 0.027(4) -0.000000 -0.000000 -0.008(3)
N23 0.025(3) 0.026(3) 0.014(2) -0.008(2) -0.001(2) 0.006(2)
C21 0.022(3) 0.020(3) 0.016(3) -0.004(3) 0.002(2) 0.001(2)
C11 0.029(5) 0.014(4) 0.015(4) -0.000000 -0.000000 0.002(3)
C25 0.024(3) 0.019(3) 0.022(3) -0.007(3) 0.013(2) -0.002(3)
C26 0.016(3) 0.034(3) 0.021(3) -0.009(3) -0.004(2) 0.004(3)
N12 0.024(3) 0.015(2) 0.022(2) 0.001(2) -0.002(2) -0.005(2)
C12 0.021(3) 0.015(3) 0.021(3) 0.002(3) 0.002(2) -0.007(2)

loop_
_atom_type_symbol
_atom_type_scat_dispersion_real
_atom_type_scat_dispersion_imag
_atom_type_scat_Cromer_Mann_a1
_atom_type_scat_Cromer_Mann_a2
_atom_type_scat_Cromer_Mann_a3
_atom_type_scat_Cromer_Mann_a4
_atom_type_scat_Cromer_Mann_b1
_atom_type_scat_Cromer_Mann_b2
_atom_type_scat_Cromer_Mann_b3
_atom_type_scat_Cromer_Mann_b4
_atom_type_scat_Cromer_Mann_c
_atom_type_scat_source
_atom_type_scat_dispersion_source
C 0.00347 0.00161 2.31000 1.02000 1.58860 0.86500 20.84390 10.20750 0.56870 51.65120 0.215599998832 'International Tables Volume C Table 6.1.1.4 (pp. 500-502)' 'Henke, Gullikson and Davis, At. Data and Nucl. Data Tables, 1993, 54, 2'
Co 0.35655 0.96576 12.28410 7.34090 4.00340 2.34880 4.27910 0.27840 13.53590 71.16920 1.01180005074 'International Tables Volume C Table 6.1.1.4 (pp. 500-502)' 'Henke, Gullikson and Davis, At. Data and Nucl. Data Tables, 1993, 54, 2'
Cl 0.14873 0.16029 11.46040 7.19640 6.25560 1.64550 0.01040 1.16620 18.51940 47.77840 -9.55739974976 'International Tables Volume C Table 6.1.1.4 (pp. 500-502)' 'Henke, Gullikson and Davis, At. Data and Nucl. Data Tables, 1993, 54, 2'
H 0.00000 0.00000 0.49300 0.32291 0.14019 0.04081 10.51090 26.12570 3.14236 57.79970 0.0030380000826 'International Tables Volume C Table 6.1.1.4 (pp. 500-502)' 'Henke, Gullikson and Davis, At. Data and Nucl. Data Tables, 1993, 54, 2'
N 0.00653 0.00323 12.21260 3.13220 2.01250 1.16630 0.00570 9.89330 28.99750 0.58260 -11.5290002823 'International Tables Volume C Table 6.1.1.4 (pp. 500-502)' 'Henke, Gullikson and Davis, At. Data and Nucl. Data Tables, 1993, 54, 2'
P 0.10434 0.09671 6.43450 4.17910 1.78000 1.49080 1.90670 27.15700 0.52600 68.16450 1.11489999294 'International Tables Volume C Table 6.1.1.4 (pp. 500-502)' 'Henke, Gullikson and Davis, At. Data and Nucl. Data Tables, 1993, 54, 2'
S 0.12424 0.12443 6.90530 5.20340 1.43790 1.58630 1.46790 22.21510 0.25360 56.17200 0.866900026798 'International Tables Volume C Table 6.1.1.4 (pp. 500-502)' 'Henke, Gullikson and Davis, At. Data and Nucl. Data Tables, 1993, 54, 2'

loop_
_geom_angle_atom_site_label_1
_geom_angle_atom_site_label_2
_geom_angle_atom_site_label_3
_geom_angle
_geom_angle_site_symmetry_1
_geom_angle_site_symmetry_3
S1 Co2 Co1 111.44(4) . 2_556
S1 Co2 Co1 52.05(5) . .
S2 Co2 Co1 51.40(4) . .
S2 Co2 Co1 110.49(4) 2_556 .
S2 Co2 Co1 51.22(4) 2_556 2_556
S2 Co2 Co1 110.28(4) . 2_556
S2 Co2 S1 158.72(6) 2_556 .
S2 Co2 S1 88.10(6) . .
S3 Co2 Co1 110.94(4) . .
S3 Co2 Co1 51.81(5) . 2_556
S3 Co2 S1 88.27(6) . .
S3 Co2 S2 87.88(6) . 2_556
S3 Co2 S2 158.21(6) . .
P2 Co2 Co1 135.60(5) . 2_556
P2 Co2 Co1 134.87(5) . .
P2 Co2 S1 102.78(6) . .
P2 Co2 S2 98.46(6) . 2_556
P2 Co2 S2 97.98(5) . .
P2 Co2 S3 103.78(6) . .
Co2 Co1 Co2 90.78(3) 6 2_556
Co2 Co1 Co2 60.21(3) 6 .
Co2 Co1 Co2 90.78(3) 5_556 .
Co2 Co1 Co2 59.98(3) 5_556 2_556
P1 Co1 Co2 134.16(5) . 5_556
P1 Co1 Co2 135.05(5) . 6
P1 Co1 Co2 135.05(5) . .
P1 Co1 Co2 134.16(5) . 2_556
S1 Co1 Co2 112.46(5) . 2_556
S1 Co1 Co2 51.99(4) . .
S1 Co1 Co2 51.99(4) . 6
S1 Co1 Co2 112.46(5) . 5_556
S1 Co1 P1 100.28(8) . .
S2 Co1 Co2 51.90(4) . .
S2 Co1 Co2 111.47(5) . 5_556
S2 Co1 Co2 51.85(4) . 2_556
S2 Co1 Co2 51.85(4) 6 5_556
S2 Co1 Co2 51.90(4) 6 6
S2 Co1 Co2 111.73(5) . 6
S2 Co1 Co2 111.47(5) 6 2_556
S2 Co1 Co2 111.73(5) 6 .
S2 Co1 P1 100.22(4) 6 .
S2 Co1 P1 100.22(4) . .
S2 Co1 S1 88.43(4) . .
S2 Co1 S1 88.43(4) 6 .
S2 Co1 S2 159.56(8) . 6
S3 Co1 Co2 51.41(4) 2_556 5_556
S3 Co1 Co2 111.86(5) 2_556 .
S3 Co1 Co2 51.41(4) 2_556 2_556
S3 Co1 Co2 111.86(5) 2_556 6
S3 Co1 P1 99.62(8) 2_556 .
S3 Co1 S1 160.10(8) 2_556 .
S3 Co1 S2 88.06(4) 2_556 .
S3 Co1 S2 88.06(4) 2_556 6
C11 P1 Co1 119.2(3) . .
C12 P1 Co1 118.51(17) . .
C12 P1 Co1 118.51(17) 6 .
C12 P1 C11 99.0(2) . .
C12 P1 C11 99.0(2) 6 .
C12 P1 C12 98.5(3) . 6
Co2 S1 Co2 76.29(7) 6 .
Co1 S1 Co2 75.96(6) . 6
Co1 S1 Co2 75.96(6) . .
Co1 S2 Co2 76.93(5) 6 2_556
Co1 S2 Co2 76.70(5) 6 .
Co2 S3 Co2 77.00(6) 6 .
Co1 S3 Co2 76.78(5) 2_556 .
Co1 S3 Co2 76.78(5) 2_556 6
C23 P2 Co2 118.94(18) . .
C22 P2 Co2 117.76(19) . .
C22 P2 C23 97.4(2) . .
C21 P2 Co2 120.76(17) . .
C21 P2 C23 98.2(3) . .
C21 P2 C22 99.2(2) . .
C13 N11 C13 108.3(6) . 6
C11 N11 C13 111.1(4) . 6
C11 N11 C13 111.1(4) . .
C21 N21 C24 111.6(4) . .
C26 N21 C24 109.1(4) . .
C26 N21 C21 112.5(4) . .
N23 C24 N21 111.7(4) . .
C25 N22 C22 111.9(4) . .
C26 N22 C22 111.3(4) . .
C26 N22 C25 109.4(4) . .
N23 C23 P2 111.1(4) . .
N22 C22 P2 112.7(4) . .
N12 C13 N11 114.5(5) . 6
N12 C14 N12 114.8(6) 6 .
C23 N23 C24 111.9(4) . .
C25 N23 C24 108.4(4) . .
C25 N23 C23 111.0(4) . .
N21 C21 P2 111.9(4) . .
N11 C11 P1 111.7(5) . .
N23 C25 N22 111.8(4) . .
N22 C26 N21 114.7(4) . .
C14 N12 C13 108.3(5) 6 .
C12 N12 C13 110.8(4) . .
C12 N12 C14 111.1(5) . 6
N12 C12 P1 111.5(4) . 6

loop_
_geom_bond_atom_site_label_1
_geom_bond_atom_site_label_2
_geom_bond_distance
_geom_bond_site_symmetry_2
Co2 Co2 2.7658(14) 6
Co2 Co2 2.7956(13) 2_556
Co2 Co1 2.7668(11) 2_556
Co2 Co1 2.7571(10) .
Co2 S1 2.2390(16) .
Co2 S2 2.2336(14) 2_556
Co2 S2 2.2295(13) .
Co2 S3 2.2214(15) .
Co2 P2 2.0794(14) .
Co1 P1 2.092(2) .
Co1 S1 2.241(2) .
Co1 S2 2.2141(13) .
Co1 S2 2.2141(13) 6
Co1 S3 2.234(2) 2_556
P1 C11 1.824(7) .
P1 C12 1.837(5) .
P1 C12 1.837(5) 6
P2 C23 1.829(5) .
P2 C22 1.830(5) .
P2 C21 1.835(5) .
N11 C13 1.457(7) 6
N11 C13 1.457(7) .
N11 C11 1.480(10) .
N21 C24 1.433(7) .
N21 C21 1.472(7) .
N21 C26 1.460(7) .
C24 N23 1.520(7) .
N22 C22 1.471(7) .
N22 C25 1.439(7) .
N22 C26 1.446(7) .
C23 N23 1.512(7) .
C13 N12 1.478(7) .
C14 N12 1.458(6) .
C14 N12 1.458(6) 6
N23 C25 1.508(7) .
N12 C12 1.475(7) .
